data_2239263
loop_
_publ_author_name
'Agarwal, Palak'
'Mishra, Pragati'
'Gupta, Nikita'
Neelam
'Sahoo, Priyaranjan'
'Kumar, Satish'

_publ_section_title
;
 (<i>Z</i>)-3-[2-(2,4-Dinitrophenyl)hydrazin-1-ylidene]isobenzofuran-1(3<i>H</i>)-one
 dichloromethane hemisolvate
;
_journal_coeditor_code FJ2664
_journal_issue 4
_journal_name_full 'Acta Crystallographica Section E'
_journal_page_first o418
_journal_paper_doi 10.1107/S1600536814004929
_journal_volume 70
_journal_year 2014
_chemical_formula_iupac 'C14 H8 N4 O6, 1/2(C H2 Cl2)'
_chemical_formula_moiety 'C14 H8 N4 O6, 0.5(C H2 Cl2)'
_chemical_formula_sum 'C14.5 H9 Cl N4 O6'
_chemical_formula_weight 370.70
_chemical_name_systematic
'(<i>Z</i>)-3-[2-(2,4-Dinitrophenyl)hydrazin-1-ylidene]isobenzofuran-1(3<i>H</i>)-one dichloromethane hemisolvate'
_space_group_crystal_system monoclinic
_space_group_IT_number 15
_space_group_name_Hall '-C 2yc'
_space_group_name_H-M_alt 'C 1 2/c 1'
_symmetry_space_group_name_Hall '-C 2yc'
_symmetry_space_group_name_H-M 'C 1 2/c 1'
_atom_sites_solution_hydrogens mixed
_atom_sites_solution_primary direct
_audit_creation_method
;
CrysAlis Pro, Agilent Technologies,
Version 1.171.34.49 (release 20-01-2011 CrysAlis171 .NET)
(compiled Jan 20 2011,15:58:25)
;
_cell_angle_alpha 90.0
_cell_angle_beta 93.816(7)
_cell_angle_gamma 90.0
_cell_formula_units_Z 8
_cell_length_a 14.0834(11)
_cell_length_b 8.2605(6)
_cell_length_c 26.561(2)
_cell_measurement_reflns_used 3399
_cell_measurement_temperature 297.15(2)
_cell_measurement_theta_max 29.1855
_cell_measurement_theta_min 2.9809
_cell_volume 3083.1(4)
_computing_cell_refinement
;
CrysAlis PRO (Agilent, 2011)
;
_computing_data_collection
;
CrysAlis PRO (Agilent, 2011)
;
_computing_data_reduction
;
CrysAlis PRO (Agilent, 2011)
;
_computing_molecular_graphics
;
OLEX2 (Dolomanov <i>et al.</i>, 2009) and Mercury (Macrae <i>et al.</i>,
2008)
;
_computing_publication_material 'OLEX2 (Dolomanov <i>et al.</i>, 2009) and publCIF (Westrip, 2010)'
_computing_structure_refinement 'SHELXL97 (Sheldrick, 2008)'
_computing_structure_solution 'SHELXS97 (Sheldrick, 2008)'
_diffrn_ambient_temperature 297.15(2)
_diffrn_detector_area_resol_mean 15.9853
_diffrn_measured_fraction_theta_full 0.998
_diffrn_measured_fraction_theta_max 0.910
_diffrn_measurement_device_type 'Agilent Xcalibur Sapphire3'
_diffrn_measurement_method '\w scans'
_diffrn_radiation_monochromator graphite
_diffrn_radiation_type MoK\a
_diffrn_radiation_wavelength 0.71073
_diffrn_reflns_av_R_equivalents 0.0392
_diffrn_reflns_limit_h_max 19
_diffrn_reflns_limit_h_min -19
_diffrn_reflns_limit_k_max 10
_diffrn_reflns_limit_k_min -11
_diffrn_reflns_limit_l_max 36
_diffrn_reflns_limit_l_min -35
_diffrn_reflns_number 20814
_diffrn_reflns_theta_full 26.000
_diffrn_reflns_theta_max 29.250
_diffrn_reflns_theta_min 2.987
_exptl_absorpt_coefficient_mu 0.292
_exptl_absorpt_correction_T_max 1.00000
_exptl_absorpt_correction_T_min 0.82444
_exptl_absorpt_correction_type multi-scan
_exptl_absorpt_process_details '(CrysAlis PRO; Agilent, 2011)'
_exptl_crystal_colour 'clear yellow--red'
_exptl_crystal_density_diffrn 1.597
_exptl_crystal_density_method 'not measured'
_exptl_crystal_description 'rect. prism'
_exptl_crystal_F_000 1512
_exptl_crystal_size_max 0.4
_exptl_crystal_size_mid 0.4
_exptl_crystal_size_min 0.15
_refine_diff_density_max 0.441
_refine_diff_density_min -0.346
_refine_ls_extinction_method none
_refine_ls_goodness_of_fit_ref 1.025
_refine_ls_hydrogen_treatment refU
_refine_ls_matrix_type full
_refine_ls_number_parameters 234
_refine_ls_number_reflns 3832
_refine_ls_number_restraints 0
_refine_ls_restrained_S_all 1.025
_refine_ls_R_factor_all 0.0934
_refine_ls_R_factor_gt 0.0568
_refine_ls_shift/su_max 0.000
_refine_ls_shift/su_mean 0.000
_refine_ls_structure_factor_coef Fsqd
_refine_ls_weighting_details 'w=1/[\s^2^(Fo^2^)+(0.0530P)^2^+3.2470P] where P=(Fo^2^+2Fc^2^)/3'
_refine_ls_weighting_scheme calc
_refine_ls_wR_factor_gt 0.1233
_refine_ls_wR_factor_ref 0.1413
_reflns_number_gt 2568
_reflns_number_total 3832
_reflns_threshold_expression I>2\s(I)
_cod_data_source_file fj2664sup1.cif
_cod_data_source_block I
_cod_depositor_comments
;

2017-04-15
Z value and formula fixed to values more according to usual
chemical conventions.                 miguel
;
_cod_original_formula_sum 'C29 H18 Cl2 N8 O12'
_cod_original_formula_weight 741.41
_cod_original_formula_moiety '2(C14 H8 N4 O6), C H2 Cl2'
_cod_original_formula_units_Z 4
_cod_original_cell_volume 3083.2(3)
_cod_database_code 2239263
_cod_database_fobs_code 2239263
_shelx_space_group_comment
;
The symmetry employed for this shelxl refinement is uniquely defined
by the following loop, which should always be used as a source of
symmetry information in preference to the above space-group names.
They are only intended as comments.
;
_shelxl_version_number .2013

loop_
_space_group_symop_operation_xyz
'x, y, z'
'-x, y, -z+1/2'
'x+1/2, y+1/2, z'
'-x+1/2, y+1/2, -z+1/2'
'-x, -y, -z'
'x, -y, z-1/2'
'-x+1/2, -y+1/2, -z'
'x+1/2, -y+1/2, z-1/2'

loop_
_atom_site_type_symbol
_atom_site_label
_atom_site_fract_x
_atom_site_fract_y
_atom_site_fract_z
_atom_site_U_iso_or_equiv
_atom_site_adp_type
_atom_site_calc_flag
_atom_site_occupancy
Cl Cl1 0.39898(6) 0.54376(10) 0.73756(3) 0.0797(3) Uani d 1
O O2 0.41801(11) 0.47047(18) 0.54833(5) 0.0411(4) Uani d 1
O O3 0.30079(13) 0.1587(2) 0.45274(6) 0.0566(5) Uani d 1
O O4 0.48996(13) 0.4056(2) 0.62423(6) 0.0562(5) Uani d 1
O O5 0.24791(13) 0.0449(2) 0.38349(7) 0.0554(5) Uani d 1
N N6 0.33004(14) 0.4709(2) 0.45706(7) 0.0407(4) Uani d 1
H H6 0.3319(18) 0.386(3) 0.4723(9) 0.049 Uiso d 1
N N7 0.26939(13) 0.1660(2) 0.40803(7) 0.0408(4) Uani d 1
N N8 0.16035(16) 0.4760(3) 0.26002(7) 0.0529(5) Uani d 1
N N9 0.35397(13) 0.6171(2) 0.47867(6) 0.0403(4) Uani d 1
C C10 0.21556(15) 0.3263(3) 0.33550(8) 0.0381(5) Uani d 1
H H10 0.1961 0.2307 0.3195 0.046 Uiso calc 1
C C11 0.42937(14) 0.7496(3) 0.55314(8) 0.0357(5) Uani d 1
C C12 0.39564(15) 0.6131(3) 0.52246(8) 0.0371(5) Uani d 1
C C13 0.47111(15) 0.6872(3) 0.59783(8) 0.0377(5) Uani d 1
C C14 0.46430(15) 0.5103(3) 0.59583(8) 0.0400(5) Uani d 1
O O15 0.1569(2) 0.6044(3) 0.23776(8) 0.0904(8) Uani d 1
O O16 0.13589(19) 0.3503(3) 0.23967(7) 0.0891(8) Uani d 1
C C17 0.28732(14) 0.4683(3) 0.40931(7) 0.0355(5) Uani d 1
C C18 0.25776(14) 0.3240(3) 0.38441(8) 0.0351(5) Uani d 1
C C19 0.20337(15) 0.4720(3) 0.31152(8) 0.0396(5) Uani d 1
C C20 0.42629(17) 0.9146(3) 0.54405(9) 0.0443(5) Uani d 1
H H20 0.3976 0.9565 0.5143 0.053 Uiso calc 1
C C21 0.46757(18) 1.0142(3) 0.58095(10) 0.0508(6) Uani d 1
H H21 0.4676 1.1255 0.5757 0.061 Uiso calc 1
C C22 0.23198(16) 0.6165(3) 0.33451(8) 0.0440(5) Uani d 1
H H22 0.2230 0.7141 0.3174 0.053 Uiso calc 1
C C23 0.50939(17) 0.9519(3) 0.62607(9) 0.0495(6) Uani d 1
H H23 0.5361 1.0227 0.6503 0.059 Uiso calc 1
C C24 0.27340(16) 0.6143(3) 0.38250(8) 0.0410(5) Uani d 1
H H24 0.2928 0.7112 0.3978 0.049 Uiso calc 1
C C25 0.51179(16) 0.7874(3) 0.63543(9) 0.0449(6) Uani d 1
H H25 0.5393 0.7456 0.6655 0.054 Uiso calc 1
C C26 0.5000 0.4238(5) 0.7500 0.0587(10) Uani d 1
H H26 0.4913 0.3631 0.7795 0.070 Uiso d 1

loop_
_atom_site_aniso_label
_atom_site_aniso_U_11
_atom_site_aniso_U_22
_atom_site_aniso_U_33
_atom_site_aniso_U_12
_atom_site_aniso_U_13
_atom_site_aniso_U_23
Cl1 0.0687(5) 0.0757(5) 0.0948(6) 0.0155(4) 0.0049(4) 0.0027(4)
O2 0.0502(9) 0.0379(8) 0.0340(8) 0.0005(7) -0.0059(7) -0.0030(7)
O3 0.0822(13) 0.0478(10) 0.0378(9) 0.0001(9) -0.0120(8) 0.0103(8)
O4 0.0750(12) 0.0465(10) 0.0451(10) 0.0060(9) -0.0122(8) 0.0055(8)
O5 0.0755(12) 0.0371(9) 0.0523(10) -0.0031(8) -0.0053(9) -0.0018(8)
N6 0.0515(11) 0.0388(11) 0.0306(10) -0.0002(9) -0.0056(8) -0.0004(8)
N7 0.0447(10) 0.0401(11) 0.0371(10) 0.0008(8) -0.0003(8) 0.0028(8)
N8 0.0681(14) 0.0512(13) 0.0371(11) 0.0025(11) -0.0126(10) 0.0015(10)
N9 0.0465(10) 0.0418(11) 0.0321(9) 0.0003(8) -0.0013(8) -0.0045(8)
C10 0.0406(11) 0.0419(12) 0.0311(11) 0.0021(10) -0.0026(9) -0.0042(9)
C11 0.0364(10) 0.0406(12) 0.0300(10) 0.0003(9) 0.0015(8) -0.0046(9)
C12 0.0407(11) 0.0391(12) 0.0312(11) 0.0045(9) -0.0001(9) -0.0010(9)
C13 0.0372(11) 0.0420(12) 0.0339(11) 0.0013(9) 0.0011(9) -0.0034(9)
C14 0.0418(12) 0.0427(13) 0.0348(11) 0.0023(10) -0.0019(9) -0.0021(10)
O15 0.151(2) 0.0621(13) 0.0527(12) 0.0099(14) -0.0355(13) 0.0106(10)
O16 0.142(2) 0.0669(14) 0.0526(12) -0.0249(14) -0.0391(13) 0.0023(11)
C17 0.0340(10) 0.0435(12) 0.0287(10) 0.0018(9) -0.0002(8) -0.0007(9)
C18 0.0366(10) 0.0362(11) 0.0325(11) 0.0033(9) 0.0021(8) 0.0006(9)
C19 0.0421(12) 0.0476(13) 0.0282(11) 0.0032(10) -0.0045(9) -0.0002(10)
C20 0.0512(13) 0.0395(13) 0.0422(12) 0.0028(10) 0.0029(10) 0.0016(10)
C21 0.0580(15) 0.0380(13) 0.0570(15) -0.0044(11) 0.0085(12) -0.0060(11)
C22 0.0537(14) 0.0413(13) 0.0360(12) 0.0056(11) -0.0032(10) 0.0068(10)
C23 0.0505(14) 0.0505(15) 0.0475(14) -0.0073(11) 0.0028(11) -0.0169(12)
C24 0.0489(13) 0.0360(12) 0.0374(12) 0.0006(10) -0.0028(10) -0.0018(9)
C25 0.0441(12) 0.0541(15) 0.0356(12) -0.0018(11) -0.0033(9) -0.0085(10)
C26 0.070(2) 0.052(2) 0.053(2) 0.000 -0.0091(18) 0.000

loop_
_atom_type_symbol
_atom_type_description
_atom_type_scat_dispersion_real
_atom_type_scat_dispersion_imag
_atom_type_scat_source
C C 0.0033 0.0016 'International Tables Vol C Tables 4.2.6.8 and 6.1.1.4'
H H 0.0000 0.0000 'International Tables Vol C Tables 4.2.6.8 and 6.1.1.4'
N N 0.0061 0.0033 'International Tables Vol C Tables 4.2.6.8 and 6.1.1.4'
O O 0.0106 0.0060 'International Tables Vol C Tables 4.2.6.8 and 6.1.1.4'
Cl Cl 0.1484 0.1585 'International Tables Vol C Tables 4.2.6.8 and 6.1.1.4'

loop_
_geom_angle_atom_site_label_1
_geom_angle_atom_site_label_2
_geom_angle_atom_site_label_3
_geom_angle_site_symmetry_1
_geom_angle_site_symmetry_3
_geom_angle
C12 O2 C14 . . 108.59(16)
N9 N6 H6 . . 123.9(18)
C17 N6 H6 . . 116.5(18)
C17 N6 N9 . . 118.88(18)
O3 N7 C18 . . 118.66(18)
O5 N7 O3 . . 122.09(19)
O5 N7 C18 . . 119.25(17)
O15 N8 C19 . . 118.5(2)
O16 N8 O15 . . 122.1(2)
O16 N8 C19 . . 119.2(2)
C12 N9 N6 . . 116.54(18)
C18 C10 H10 . . 120.7
C19 C10 H10 . . 120.7
C19 C10 C18 . . 118.7(2)
C13 C11 C12 . . 107.21(19)
C20 C11 C12 . . 131.4(2)
C20 C11 C13 . . 121.4(2)
O2 C12 C11 . . 109.01(17)
N9 C12 O2 . . 123.53(19)
N9 C12 C11 . . 127.5(2)
C11 C13 C14 . . 108.41(19)
C11 C13 C25 . . 121.6(2)
C25 C13 C14 . . 130.0(2)
O2 C14 C13 . . 106.77(18)
O4 C14 O2 . . 119.9(2)
O4 C14 C13 . . 133.3(2)
N6 C17 C18 . . 123.03(19)
N6 C17 C24 . . 119.6(2)
C24 C17 C18 . . 117.35(18)
C10 C18 N7 . . 116.37(19)
C10 C18 C17 . . 121.29(19)
C17 C18 N7 . . 122.34(18)
C10 C19 N8 . . 119.2(2)
C10 C19 C22 . . 121.89(19)
C22 C19 N8 . . 118.9(2)
C11 C20 H20 . . 121.4
C21 C20 C11 . . 117.2(2)
C21 C20 H20 . . 121.4
C20 C21 H21 . . 119.2
C20 C21 C23 . . 121.6(2)
C23 C21 H21 . . 119.2
C19 C22 H22 . . 120.3
C24 C22 C19 . . 119.5(2)
C24 C22 H22 . . 120.3
C21 C23 H23 . . 119.3
C25 C23 C21 . . 121.4(2)
C25 C23 H23 . . 119.3
C17 C24 H24 . . 119.3
C22 C24 C17 . . 121.3(2)
C22 C24 H24 . . 119.3
C13 C25 H25 . . 121.6
C23 C25 C13 . . 116.9(2)
C23 C25 H25 . . 121.6
Cl1 C26 Cl1 . 2_656 110.9(2)
Cl1 C26 H26 . . 108.0
Cl1 C26 H26 2_656 . 107.0

loop_
_geom_bond_atom_site_label_1
_geom_bond_atom_site_label_2
_geom_bond_site_symmetry_2
_geom_bond_distance
Cl1 C26 . 1.747(2)
O2 C12 . 1.389(3)
O2 C14 . 1.419(3)
O3 N7 . 1.241(2)
O4 C14 . 1.188(3)
O5 N7 . 1.221(2)
N6 H6 . 0.81(3)
N6 N9 . 1.370(3)
N6 C17 . 1.367(3)
N7 C18 . 1.453(3)
N8 O15 . 1.214(3)
N8 O16 . 1.210(3)
N8 C19 . 1.459(3)
N9 C12 . 1.268(3)
C10 H10 . 0.9300
C10 C18 . 1.392(3)
C10 C19 . 1.367(3)
C11 C12 . 1.453(3)
C11 C13 . 1.388(3)
C11 C20 . 1.385(3)
C13 C14 . 1.466(3)
C13 C25 . 1.391(3)
C17 C18 . 1.413(3)
C17 C24 . 1.407(3)
C19 C22 . 1.389(3)
C20 H20 . 0.9300
C20 C21 . 1.378(3)
C21 H21 . 0.9300
C21 C23 . 1.398(4)
C22 H22 . 0.9300
C22 C24 . 1.366(3)
C23 H23 . 0.9300
C23 C25 . 1.382(3)
C24 H24 . 0.9300
C25 H25 . 0.9300
C26 Cl1 2_656 1.747(2)
C26 H26 . 0.9440

loop_
_geom_hbond_atom_site_label_D
_geom_hbond_atom_site_label_H
_geom_hbond_atom_site_label_A
_geom_hbond_distance_DH
_geom_hbond_distance_HA
_geom_hbond_distance_DA
_geom_hbond_angle_DHA
N6 H6 O3 0.81(3) 1.99(3) 2.613(3) 134(2)

loop_
_geom_torsion_atom_site_label_1
_geom_torsion_atom_site_label_2
_geom_torsion_atom_site_label_3
_geom_torsion_atom_site_label_4
_geom_torsion
O3 N7 C18 C10 -175.26(19)
O3 N7 C18 C17 4.7(3)
O5 N7 C18 C10 4.6(3)
O5 N7 C18 C17 -175.45(19)
N6 N9 C12 O2 0.6(3)
N6 N9 C12 C11 179.12(19)
N6 C17 C18 N7 0.8(3)
N6 C17 C18 C10 -179.2(2)
N6 C17 C24 C22 179.2(2)
N8 C19 C22 C24 -179.2(2)
N9 N6 C17 C18 -178.27(18)
N9 N6 C17 C24 3.3(3)
C10 C19 C22 C24 -0.1(3)
C11 C13 C14 O2 0.5(2)
C11 C13 C14 O4 179.2(3)
C11 C13 C25 C23 -0.5(3)
C11 C20 C21 C23 -1.1(3)
C12 O2 C14 O4 -179.9(2)
C12 O2 C14 C13 -1.0(2)
C12 C11 C13 C14 0.1(2)
C12 C11 C13 C25 179.23(19)
C12 C11 C20 C21 -178.3(2)
C13 C11 C12 O2 -0.7(2)
C13 C11 C12 N9 -179.4(2)
C13 C11 C20 C21 0.9(3)
C14 O2 C12 N9 179.8(2)
C14 O2 C12 C11 1.0(2)
C14 C13 C25 C23 178.5(2)
O15 N8 C19 C10 -174.2(2)
O15 N8 C19 C22 5.0(4)
O16 N8 C19 C10 0.4(4)
O16 N8 C19 C22 179.5(2)
C17 N6 N9 C12 -178.2(2)
C18 C10 C19 N8 179.22(19)
C18 C10 C19 C22 0.1(3)
C18 C17 C24 C22 0.7(3)
C19 C10 C18 N7 -179.73(18)
C19 C10 C18 C17 0.3(3)
C19 C22 C24 C17 -0.3(3)
C20 C11 C12 O2 178.5(2)
C20 C11 C12 N9 -0.1(4)
C20 C11 C13 C14 -179.2(2)
C20 C11 C13 C25 -0.1(3)
C20 C21 C23 C25 0.5(4)
C21 C23 C25 C13 0.3(3)
C24 C17 C18 N7 179.32(19)
C24 C17 C18 C10 -0.7(3)
C25 C13 C14 O2 -178.5(2)
C25 C13 C14 O4 0.2(4)
